data_4515466
loop_
_publ_author_name
'Featherston, Aaron L.'
'Shugrue, Christopher R.'
'Mercado, Brandon Q.'
'Miller, Scott J.'

_publ_section_title
;
 Phosphothreonine (pThr)-Based Multifunctional Peptide Catalysis for
 Asymmetric Baeyer-Villiger Oxidations of Cyclobutanones.
;
_journal_issue 1
_journal_name_full 'ACS catalysis'
_journal_page_first 242
_journal_page_last 252
_journal_paper_doi 10.1021/acscatal.8b04132
_journal_volume 9
_journal_year 2019
_chemical_absolute_configuration ad
_chemical_formula_moiety 'C18 H14 F3 N O4'
_chemical_formula_sum 'C18 H14 F3 N O4'
_chemical_formula_weight 365.30
_space_group_crystal_system monoclinic
_space_group_IT_number 4
_space_group_name_Hall 'P 2yb'
_space_group_name_H-M_alt 'P 1 21 1'
_atom_sites_solution_hydrogens mixed
_atom_sites_solution_primary SHELXT
_atom_sites_solution_secondary difmap
_audit_creation_method SHELXL-2014/7
_cell_angle_alpha 90
_cell_angle_beta 96.0080(10)
_cell_angle_gamma 90
_cell_formula_units_Z 4
_cell_length_a 11.84980(10)
_cell_length_b 9.59060(10)
_cell_length_c 14.7080(2)
_cell_measurement_reflns_used 40091
_cell_measurement_temperature 93(2)
_cell_measurement_theta_max 68.1370
_cell_measurement_theta_min 2.9930
_cell_volume 1662.33(3)
_computing_cell_refinement 'CrysAlisPro 1.171.39.16b (Rigaku OD, 2015)'
_computing_data_collection 'CrysAlisPro 1.171.39.16b (Rigaku OD, 2015)'
_computing_data_reduction 'CrysAlisPro 1.171.39.16b (Rigaku OD, 2015)'
_computing_molecular_graphics
; 
Dolomanov, O.V.; Bourhis, L.J.; Gildea, R.J.; Howard, J.A.K.; Puschmann, H., 
OLEX2: A complete structure solution, refinement and analysis program 
(2009). J. Appl. Cryst., 42, 339-341. 
;
_computing_publication_material 'CIFTAB-2014/2 (Sheldrick, 2014)'
_computing_structure_refinement 'SHELXL-2014/7 (Sheldrick, 2014)'
_computing_structure_solution 'SHELXT-2014/5 (Sheldrick, 2014)'
_diffrn_ambient_temperature 93(2)
_diffrn_detector_area_resol_mean 22.2
_diffrn_measured_fraction_theta_full 1.000
_diffrn_measured_fraction_theta_max 0.998
_diffrn_measurement_device_type 'Rigaku Saturn 944+ CCD'
_diffrn_measurement_method \w
_diffrn_radiation_type CuK\a
_diffrn_radiation_wavelength 1.54184
_diffrn_reflns_av_R_equivalents 0.0390
_diffrn_reflns_av_unetI/netI 0.0151
_diffrn_reflns_Laue_measured_fraction_full 1.000
_diffrn_reflns_Laue_measured_fraction_max 0.998
_diffrn_reflns_limit_h_max 14
_diffrn_reflns_limit_h_min -14
_diffrn_reflns_limit_k_max 11
_diffrn_reflns_limit_k_min -11
_diffrn_reflns_limit_l_max 17
_diffrn_reflns_limit_l_min -17
_diffrn_reflns_number 62938
_diffrn_reflns_point_group_measured_fraction_full 0.990
_diffrn_reflns_point_group_measured_fraction_max 0.985
_diffrn_reflns_theta_full 67.684
_diffrn_reflns_theta_max 68.316
_diffrn_reflns_theta_min 3.021
_diffrn_source 'microfocus rotating anode'
_exptl_absorpt_coefficient_mu 1.085
_exptl_absorpt_correction_T_max 1.00000
_exptl_absorpt_correction_T_min 0.89474
_exptl_absorpt_correction_type multi-scan
_exptl_absorpt_process_details
; 
CrysAlisPro 1.171.39.16b (Rigaku Oxford Diffraction, 2015) 
Empirical absorption correction using spherical harmonics, 
 implemented in SCALE3 ABSPACK scaling algorithm. 
;
_exptl_crystal_colour Colorless
_exptl_crystal_density_diffrn 1.460
_exptl_crystal_description Plate
_exptl_crystal_F_000 752
_exptl_crystal_size_max 0.200
_exptl_crystal_size_mid 0.200
_exptl_crystal_size_min 0.030
_refine_diff_density_max 0.365
_refine_diff_density_min -0.201
_refine_diff_density_rms 0.037
_refine_ls_abs_structure_details
; 
 Flack x determined using 2389 quotients [(I+)-(I-)]/[(I+)+(I-)] 
 (Parsons, Flack and Wagner, Acta Cryst. B69 (2013) 249-259). 
;
_refine_ls_abs_structure_Flack -0.07(4)
_refine_ls_extinction_method none
_refine_ls_goodness_of_fit_ref 1.064
_refine_ls_hydrogen_treatment mixed
_refine_ls_matrix_type full
_refine_ls_number_parameters 523
_refine_ls_number_reflns 6014
_refine_ls_number_restraints 107
_refine_ls_restrained_S_all 1.089
_refine_ls_R_factor_all 0.0441
_refine_ls_R_factor_gt 0.0408
_refine_ls_shift/su_max 0.000
_refine_ls_shift/su_mean 0.000
_refine_ls_structure_factor_coef Fsqd
_refine_ls_weighting_details 'w=1/[\s^2^(Fo^2^)+(0.0706P)^2^+0.3695P] where P=(Fo^2^+2Fc^2^)/3'
_refine_ls_weighting_scheme calc
_refine_ls_wR_factor_gt 0.1144
_refine_ls_wR_factor_ref 0.1176
_reflns_Friedel_coverage 0.854
_reflns_Friedel_fraction_full 0.978
_reflns_Friedel_fraction_max 0.970
_reflns_number_gt 5597
_reflns_number_total 6014
_reflns_threshold_expression 'I > 2\s(I)'
_cod_data_source_file cs8b04132_si_004.cif
_cod_data_source_block 007a-17134
_cod_original_sg_symbol_H-M 'P 21'
_cod_database_code 4515466
_shelx_shelxl_version_number 2014/7
_shelx_space_group_comment
; 
The symmetry employed for this shelxl refinement is uniquely defined 
by the following loop, which should always be used as a source of 
symmetry information in preference to the above space-group names. 
They are only intended as comments. 
;
_shelx_estimated_absorpt_t_min 0.812
_shelx_estimated_absorpt_t_max 0.968

loop_
_space_group_symop_operation_xyz
'x, y, z'
'-x, y+1/2, -z'

loop_
_atom_site_label
_atom_site_type_symbol
_atom_site_fract_x
_atom_site_fract_y
_atom_site_fract_z
_atom_site_U_iso_or_equiv
_atom_site_adp_type
_atom_site_occupancy
_atom_site_site_symmetry_order
_atom_site_calc_flag
_atom_site_refinement_flags_posn
_atom_site_refinement_flags_adp
_atom_site_refinement_flags_occupancy
_atom_site_disorder_assembly
_atom_site_disorder_group
F1 F 0.7510(2) 0.4313(4) 0.38755(16) 0.0770(8) Uani 1 1 d . . . . .
F2 F 0.6430(4) 0.2558(4) 0.3596(2) 0.1058(12) Uani 1 1 d . . . . .
F3 F 0.6031(2) 0.4527(4) 0.29544(17) 0.0809(9) Uani 1 1 d . . . . .
O1 O 1.05888(18) 0.2002(2) -0.07617(17) 0.0426(5) Uani 1 1 d . . . . .
O2 O 1.0152(2) 0.4111(3) -0.01997(17) 0.0460(6) Uani 1 1 d . . . . .
O3A O 1.5212(11) -0.0340(19) 0.0700(6) 0.116(5) Uani 0.546(15) 1 d D . P A 2
O3B O 1.5500(6) 0.0493(11) 0.0566(7) 0.058(2) Uani 0.454(15) 1 d D . P A 1
O4A O 1.4528(11) 0.1756(16) 0.0779(10) 0.081(4) Uani 0.546(15) 1 d D . P A 2
O4B O 1.4121(9) 0.1988(13) 0.0769(7) 0.044(2) Uani 0.454(15) 1 d D . P A 1
N1 N 0.9420(2) 0.2076(3) 0.0306(2) 0.0388(6) Uani 1 1 d D . . . .
C1 C 1.2961(3) 0.1701(4) -0.0489(3) 0.0590(11) Uani 1 1 d D U . . .
H1B H 1.2467 0.0986 -0.0235 0.071 Uiso 0.546(15) 1 calc R U P A 2
H1A H 1.2277 0.1252 -0.0271 0.071 Uiso 0.454(15) 1 calc R U P A 1
C2 C 1.2386(3) 0.2445(4) -0.1311(3) 0.0497(9) Uani 1 1 d . . . . .
C3 C 1.2968(3) 0.3000(4) -0.2011(3) 0.0617(12) Uani 1 1 d . . . . .
H3 H 1.3770 0.2914 -0.1972 0.074 Uiso 1 1 calc R U . . .
C4 C 1.2401(4) 0.3670(5) -0.2758(3) 0.0625(11) Uani 1 1 d . . . . .
H4 H 1.2817 0.4037 -0.3222 0.075 Uiso 1 1 calc R U . . .
C5 C 1.1246(3) 0.3807(4) -0.2832(3) 0.0544(9) Uani 1 1 d . . . . .
H5 H 1.0861 0.4264 -0.3347 0.065 Uiso 1 1 calc R U . . .
C6 C 1.0642(3) 0.3280(4) -0.2160(2) 0.0464(8) Uani 1 1 d . . . . .
H6 H 0.9840 0.3365 -0.2208 0.056 Uiso 1 1 calc R U . . .
C7 C 1.1219(3) 0.2629(4) -0.1417(3) 0.0418(8) Uani 1 1 d . . . . .
C8A C 1.4126(7) 0.1108(12) -0.0701(5) 0.053(2) Uani 0.546(15) 1 d D U P A 2
H8AA H 1.4627 0.1842 -0.0909 0.063 Uiso 0.546(15) 1 calc R U P A 2
H8AB H 1.4041 0.0346 -0.1157 0.063 Uiso 0.546(15) 1 calc R U P A 2
C8B C 1.3726(10) 0.0406(13) -0.0482(8) 0.060(3) Uani 0.454(15) 1 d D U P A 1
H8BA H 1.4005 0.0215 -0.1081 0.072 Uiso 0.454(15) 1 calc R U P A 1
H8BB H 1.3374 -0.0439 -0.0247 0.072 Uiso 0.454(15) 1 calc R U P A 1
C9A C 1.4586(13) 0.052(2) 0.0349(9) 0.082(6) Uani 0.546(15) 1 d D U P A 2
C9B C 1.4665(12) 0.1100(14) 0.0242(10) 0.046(3) Uani 0.454(15) 1 d D U P A 1
C10A C 1.3686(18) 0.2584(18) 0.0281(11) 0.103(6) Uani 0.546(15) 1 d D U P A 2
H10A H 1.4055 0.3372 -0.0007 0.123 Uiso 0.546(15) 1 calc R U P A 2
H10B H 1.3174 0.2975 0.0707 0.123 Uiso 0.546(15) 1 calc R U P A 2
C10B C 1.3201(9) 0.2627(16) 0.0215(9) 0.049(3) Uani 0.454(15) 1 d D U P A 1
H10C H 1.2537 0.2756 0.0563 0.059 Uiso 0.454(15) 1 calc R U P A 1
H10D H 1.3427 0.3544 -0.0016 0.059 Uiso 0.454(15) 1 calc R U P A 1
C11 C 1.0056(2) 0.2857(4) -0.0206(2) 0.0363(7) Uani 1 1 d . . . . .
C12 C 0.8770(3) 0.2541(4) 0.0998(2) 0.0379(7) Uani 1 1 d . . . . .
C13 C 0.7919(3) 0.1674(4) 0.1239(2) 0.0421(8) Uani 1 1 d . . . . .
H13 H 0.7758 0.0831 0.0912 0.051 Uiso 1 1 calc R U . . .
C14 C 0.7302(3) 0.2021(4) 0.1949(2) 0.0438(7) Uani 1 1 d . . . . .
H14 H 0.6719 0.1418 0.2111 0.053 Uiso 1 1 calc R U . . .
C15 C 0.7532(3) 0.3249(4) 0.2429(2) 0.0452(8) Uani 1 1 d . . . . .
C16 C 0.8367(3) 0.4141(4) 0.2173(2) 0.0460(8) Uani 1 1 d . . . . .
H16 H 0.8514 0.4993 0.2493 0.055 Uiso 1 1 calc R U . . .
C17 C 0.8987(3) 0.3804(3) 0.1457(2) 0.0421(8) Uani 1 1 d . . . . .
H17 H 0.9551 0.4421 0.1280 0.051 Uiso 1 1 calc R U . . .
C18 C 0.6875(4) 0.3647(4) 0.3202(3) 0.0556(9) Uani 1 1 d . . . . .
F4 F 0.3741(2) 0.5242(4) 0.19661(17) 0.0790(8) Uani 1 1 d . . . . .
F5 F 0.2180(2) 0.5274(3) 0.11146(16) 0.0724(7) Uani 1 1 d . . . . .
F6 F 0.3149(3) 0.7127(4) 0.1275(2) 0.0987(10) Uani 1 1 d . . . . .
O5 O -0.05581(18) 0.7727(2) 0.58769(16) 0.0406(5) Uani 1 1 d . . . . .
O6 O -0.0419(2) 0.5662(2) 0.51574(16) 0.0464(6) Uani 1 1 d . . . . .
O7 O -0.4371(2) 0.9647(4) 0.4733(2) 0.0686(8) Uani 1 1 d . . . . .
O8 O -0.5054(2) 0.8463(5) 0.3518(2) 0.0879(11) Uani 1 1 d . . . . .
N2 N 0.0548(2) 0.7611(3) 0.4768(2) 0.0387(6) Uani 1 1 d D . . . .
C19 C -0.2943(3) 0.8090(4) 0.5379(2) 0.0439(8) Uani 1 1 d . . . . .
H19 H -0.2294 0.8396 0.5044 0.053 Uiso 1 1 calc R U . . .
C20 C -0.2468(3) 0.7322(4) 0.6228(2) 0.0424(7) Uani 1 1 d . . . . .
C21 C -0.3173(3) 0.6779(4) 0.6843(3) 0.0549(9) Uani 1 1 d . . . . .
H21 H -0.3972 0.6872 0.6715 0.066 Uiso 1 1 calc R U . . .
C22 C -0.2739(4) 0.6111(5) 0.7632(3) 0.0608(11) Uani 1 1 d . . . . .
H22 H -0.3239 0.5737 0.8034 0.073 Uiso 1 1 calc R U . . .
C23 C -0.1581(4) 0.5983(4) 0.7842(3) 0.0601(10) Uani 1 1 d . . . . .
H23 H -0.1282 0.5542 0.8394 0.072 Uiso 1 1 calc R U . . .
C24 C -0.0857(3) 0.6502(4) 0.7243(2) 0.0492(9) Uani 1 1 d . . . . .
H24 H -0.0058 0.6417 0.7377 0.059 Uiso 1 1 calc R U . . .
C25 C -0.1316(3) 0.7146(3) 0.6446(2) 0.0386(7) Uani 1 1 d . . . . .
C26 C -0.3645(3) 0.9382(5) 0.5570(3) 0.0580(10) Uani 1 1 d . . . . .
H26A H -0.4106 0.9202 0.6082 0.070 Uiso 1 1 calc R U . . .
H26B H -0.3144 1.0190 0.5729 0.070 Uiso 1 1 calc R U . . .
C27 C -0.4484(3) 0.8448(6) 0.4241(3) 0.0654(12) Uani 1 1 d . . . . .
C28 C -0.3777(3) 0.7296(5) 0.4715(3) 0.0607(11) Uani 1 1 d . . . . .
H28A H -0.3378 0.6753 0.4274 0.073 Uiso 1 1 calc R U . . .
H28B H -0.4251 0.6657 0.5043 0.073 Uiso 1 1 calc R U . . .
C29 C -0.0160(2) 0.6872(4) 0.5249(2) 0.0361(7) Uani 1 1 d . . . . .
C30 C 0.1107(3) 0.7151(3) 0.4031(2) 0.0378(7) Uani 1 1 d . . . . .
C31 C 0.0832(3) 0.5910(4) 0.3561(2) 0.0427(7) Uani 1 1 d . . . . .
H31 H 0.0266 0.5310 0.3755 0.051 Uiso 1 1 calc R U . . .
C32 C 0.1385(3) 0.5562(4) 0.2818(2) 0.0461(8) Uani 1 1 d . . . . .
H32 H 0.1196 0.4719 0.2499 0.055 Uiso 1 1 calc R U . . .
C33 C 0.2213(3) 0.6423(4) 0.2528(2) 0.0470(8) Uani 1 1 d . . . . .
C34 C 0.2500(3) 0.7647(4) 0.3003(3) 0.0482(8) Uani 1 1 d . . . . .
H34 H 0.3079 0.8232 0.2815 0.058 Uiso 1 1 calc R U . . .
C35 C 0.1947(3) 0.8016(4) 0.3747(2) 0.0429(8) Uani 1 1 d . . . . .
H35 H 0.2138 0.8859 0.4065 0.051 Uiso 1 1 calc R U . . .
C36 C 0.2821(4) 0.6028(5) 0.1735(3) 0.0589(10) Uani 1 1 d . . . . .
H2 H 0.063(3) 0.851(3) 0.490(2) 0.044(10) Uiso 1 1 d D . . . .
H1 H 0.949(3) 0.121(3) 0.020(3) 0.049(11) Uiso 1 1 d D . . . .

loop_
_atom_site_aniso_label
_atom_site_aniso_U_11
_atom_site_aniso_U_22
_atom_site_aniso_U_33
_atom_site_aniso_U_23
_atom_site_aniso_U_13
_atom_site_aniso_U_12
F1 0.0803(15) 0.100(2) 0.0496(12) -0.0180(13) 0.0018(11) 0.0182(15)
F2 0.172(3) 0.0645(19) 0.095(2) -0.0083(16) 0.081(2) -0.017(2)
F3 0.0723(14) 0.112(3) 0.0582(13) -0.0020(14) 0.0068(11) 0.0385(16)
O1 0.0397(11) 0.0216(11) 0.0683(15) -0.0024(10) 0.0140(10) 0.0002(9)
O2 0.0604(13) 0.0219(13) 0.0571(15) -0.0018(10) 0.0122(11) -0.0018(10)
O3A 0.115(8) 0.151(12) 0.075(5) -0.011(6) -0.016(5) 0.086(9)
O3B 0.038(3) 0.061(5) 0.072(4) -0.003(4) -0.012(3) 0.021(3)
O4A 0.067(7) 0.095(9) 0.077(6) 0.004(5) -0.015(6) -0.005(6)
O4B 0.043(5) 0.058(4) 0.030(4) 0.001(3) 0.004(4) 0.016(4)
N1 0.0423(13) 0.0234(15) 0.0506(15) -0.0008(12) 0.0051(11) -0.0002(11)
C1 0.0341(16) 0.041(2) 0.103(3) -0.003(2) 0.0098(18) 0.0042(15)
C2 0.0379(16) 0.033(2) 0.079(2) -0.0111(18) 0.0124(15) 0.0001(14)
C3 0.0454(18) 0.042(2) 0.102(3) -0.023(2) 0.027(2) -0.0076(16)
C4 0.077(3) 0.048(2) 0.067(2) -0.019(2) 0.029(2) -0.014(2)
C5 0.066(2) 0.041(2) 0.057(2) -0.0145(17) 0.0102(17) -0.0096(17)
C6 0.0444(16) 0.036(2) 0.059(2) -0.0131(15) 0.0043(15) -0.0032(14)
C7 0.0382(15) 0.0263(17) 0.062(2) -0.0078(16) 0.0115(14) -0.0002(13)
C8A 0.044(4) 0.054(6) 0.058(4) -0.012(4) -0.005(3) 0.019(4)
C8B 0.068(6) 0.049(6) 0.062(6) -0.005(5) -0.005(5) 0.019(5)
C9A 0.060(7) 0.127(14) 0.059(6) -0.015(8) 0.004(5) 0.055(9)
C9B 0.040(5) 0.045(6) 0.052(6) -0.018(5) 0.000(4) 0.012(5)
C10A 0.172(16) 0.061(8) 0.066(7) -0.015(6) -0.025(10) -0.001(10)
C10B 0.057(5) 0.055(6) 0.036(5) 0.009(4) 0.014(4) 0.021(5)
C11 0.0348(14) 0.0237(19) 0.0492(18) -0.0025(13) -0.0017(12) 0.0003(11)
C12 0.0420(15) 0.0271(17) 0.0435(16) 0.0008(14) -0.0008(12) 0.0033(13)
C13 0.0484(17) 0.0313(19) 0.0458(17) 0.0001(14) 0.0003(13) -0.0008(14)
C14 0.0467(16) 0.0373(19) 0.0472(17) 0.0062(15) 0.0041(13) 0.0007(14)
C15 0.0570(19) 0.037(2) 0.0418(17) 0.0069(14) 0.0043(14) 0.0091(15)
C16 0.064(2) 0.0288(18) 0.0443(18) -0.0002(14) 0.0000(15) 0.0056(16)
C17 0.0521(17) 0.0235(18) 0.0504(18) 0.0035(14) 0.0039(14) 0.0027(13)
C18 0.072(2) 0.050(2) 0.0456(18) 0.0033(18) 0.0077(17) 0.0079(19)
F4 0.0575(13) 0.115(2) 0.0652(14) -0.0014(15) 0.0078(11) 0.0314(14)
F5 0.0721(14) 0.088(2) 0.0559(13) -0.0136(13) 0.0021(11) 0.0199(14)
F6 0.148(3) 0.078(2) 0.0790(17) 0.0112(16) 0.0567(18) -0.005(2)
O5 0.0416(11) 0.0280(13) 0.0518(13) -0.0057(10) 0.0031(9) 0.0012(9)
O6 0.0661(15) 0.0225(13) 0.0520(14) -0.0027(10) 0.0122(11) -0.0041(10)
O7 0.0573(15) 0.076(2) 0.0702(18) 0.0011(16) -0.0056(13) 0.0208(15)
O8 0.0520(15) 0.118(3) 0.090(2) -0.005(2) -0.0132(16) -0.0021(18)
N2 0.0463(14) 0.0202(14) 0.0494(15) -0.0027(12) 0.0040(11) -0.0001(11)
C19 0.0366(15) 0.046(2) 0.0493(18) 0.0012(15) 0.0063(13) 0.0021(14)
C20 0.0463(16) 0.0339(19) 0.0477(17) -0.0031(14) 0.0081(13) 0.0032(14)
C21 0.060(2) 0.048(2) 0.060(2) 0.0016(18) 0.0214(17) 0.0057(17)
C22 0.086(3) 0.042(2) 0.059(2) -0.0008(18) 0.031(2) 0.002(2)
C23 0.099(3) 0.038(2) 0.0431(18) -0.0015(16) 0.0073(19) 0.010(2)
C24 0.065(2) 0.0300(19) 0.0511(19) -0.0039(15) -0.0018(16) 0.0043(15)
C25 0.0499(17) 0.0217(17) 0.0441(17) -0.0051(14) 0.0039(13) -0.0010(13)
C26 0.057(2) 0.056(3) 0.059(2) 0.0026(19) -0.0024(17) 0.0126(19)
C27 0.0310(16) 0.102(4) 0.061(2) 0.007(2) -0.0054(16) -0.0080(19)
C28 0.062(2) 0.064(3) 0.056(2) -0.005(2) 0.0062(17) -0.016(2)
C29 0.0405(15) 0.0249(19) 0.0415(16) -0.0011(13) -0.0030(12) 0.0056(12)
C30 0.0431(16) 0.0267(17) 0.0428(16) 0.0057(13) -0.0001(12) 0.0046(13)
C31 0.0563(18) 0.0267(18) 0.0449(17) 0.0026(14) 0.0043(14) 0.0011(14)
C32 0.060(2) 0.0301(18) 0.0474(19) 0.0008(14) 0.0028(15) 0.0053(14)
C33 0.0527(19) 0.041(2) 0.0467(18) 0.0053(15) 0.0033(15) 0.0119(15)
C34 0.0456(17) 0.043(2) 0.055(2) 0.0092(17) 0.0028(15) 0.0014(15)
C35 0.0438(16) 0.0305(19) 0.0532(19) 0.0017(14) -0.0003(14) 0.0010(13)
C36 0.064(2) 0.056(3) 0.057(2) 0.008(2) 0.0088(18) 0.009(2)

loop_
_atom_type_symbol
_atom_type_description
_atom_type_scat_dispersion_real
_atom_type_scat_dispersion_imag
_atom_type_scat_source
C C 0.0181 0.0091 'International Tables Vol C Tables 4.2.6.8 and 6.1.1.4'
H H 0.0000 0.0000 'International Tables Vol C Tables 4.2.6.8 and 6.1.1.4'
F F 0.0727 0.0534 'International Tables Vol C Tables 4.2.6.8 and 6.1.1.4'
N N 0.0311 0.0180 'International Tables Vol C Tables 4.2.6.8 and 6.1.1.4'
O O 0.0492 0.0322 'International Tables Vol C Tables 4.2.6.8 and 6.1.1.4'

loop_
_geom_angle_atom_site_label_1
_geom_angle_atom_site_label_2
_geom_angle_atom_site_label_3
_geom_angle
C11 O1 C7 117.7(3)
C9A O4A C10A 108.5(12)
C9B O4B C10B 108.9(9)
C11 N1 C12 127.3(3)
C11 N1 H1 112(3)
C12 N1 H1 120(3)
C10B C1 C2 109.9(6)
C10B C1 C8B 116.3(6)
C2 C1 C8B 127.3(5)
C2 C1 C8A 110.5(4)
C2 C1 C10A 119.0(7)
C8A C1 C10A 85.0(9)
C2 C1 H1B 113.1
C8A C1 H1B 113.1
C10A C1 H1B 113.1
C10B C1 H1A 98.5
C2 C1 H1A 98.5
C8B C1 H1A 98.5
C7 C2 C3 115.5(4)
C7 C2 C1 120.9(3)
C3 C2 C1 123.6(3)
C4 C3 C2 121.5(4)
C4 C3 H3 119.2
C2 C3 H3 119.2
C5 C4 C3 120.4(4)
C5 C4 H4 119.8
C3 C4 H4 119.8
C4 C5 C6 119.9(4)
C4 C5 H5 120.0
C6 C5 H5 120.0
C5 C6 C7 119.0(3)
C5 C6 H6 120.5
C7 C6 H6 120.5
C6 C7 C2 123.5(3)
C6 C7 O1 118.7(3)
C2 C7 O1 117.5(3)
C1 C8A C9A 98.5(7)
C1 C8A H8AA 112.1
C9A C8A H8AA 112.1
C1 C8A H8AB 112.1
C9A C8A H8AB 112.1
H8AA C8A H8AB 109.7
C1 C8B C9B 92.1(8)
C1 C8B H8BA 113.3
C9B C8B H8BA 113.3
C1 C8B H8BB 113.3
C9B C8B H8BB 113.3
H8BA C8B H8BB 110.6
O3A C9A O4A 117.7(12)
O3A C9A C8A 139.3(13)
O4A C9A C8A 96.2(12)
O3B C9B O4B 119.8(11)
O3B C9B C8B 123.2(11)
O4B C9B C8B 107.5(10)
O4A C10A C1 111.6(12)
O4A C10A H10A 109.3
C1 C10A H10A 109.3
O4A C10A H10B 109.3
C1 C10A H10B 109.3
H10A C10A H10B 108.0
C1 C10B O4B 103.8(10)
C1 C10B H10C 111.0
O4B C10B H10C 111.0
C1 C10B H10D 111.0
O4B C10B H10D 111.0
H10C C10B H10D 109.0
O2 C11 N1 127.4(3)
O2 C11 O1 123.8(3)
N1 C11 O1 108.8(3)
C13 C12 C17 120.0(3)
C13 C12 N1 117.6(3)
C17 C12 N1 122.4(3)
C14 C13 C12 120.6(3)
C14 C13 H13 119.7
C12 C13 H13 119.7
C13 C14 C15 120.0(3)
C13 C14 H14 120.0
C15 C14 H14 120.0
C14 C15 C16 119.6(3)
C14 C15 C18 121.0(3)
C16 C15 C18 119.4(3)
C17 C16 C15 120.8(3)
C17 C16 H16 119.6
C15 C16 H16 119.6
C16 C17 C12 119.0(3)
C16 C17 H17 120.5
C12 C17 H17 120.5
F2 C18 F3 107.2(4)
F2 C18 F1 105.7(3)
F3 C18 F1 104.4(3)
F2 C18 C15 113.1(4)
F3 C18 C15 113.0(3)
F1 C18 C15 112.8(3)
C29 O5 C25 117.1(2)
C27 O7 C26 108.7(3)
C29 N2 C30 127.6(3)
C29 N2 H2 117(2)
C30 N2 H2 115(2)
C20 C19 C28 116.7(3)
C20 C19 C26 113.9(3)
C28 C19 C26 101.1(3)
C20 C19 H19 108.2
C28 C19 H19 108.2
C26 C19 H19 108.2
C25 C20 C21 116.7(3)
C25 C20 C19 121.7(3)
C21 C20 C19 121.6(3)
C22 C21 C20 121.6(4)
C22 C21 H21 119.2
C20 C21 H21 119.2
C21 C22 C23 120.3(4)
C21 C22 H22 119.8
C23 C22 H22 119.8
C22 C23 C24 119.6(4)
C22 C23 H23 120.2
C24 C23 H23 120.2
C23 C24 C25 118.9(4)
C23 C24 H24 120.5
C25 C24 H24 120.5
C20 C25 C24 122.9(3)
C20 C25 O5 119.5(3)
C24 C25 O5 117.5(3)
O7 C26 C19 105.7(3)
O7 C26 H26A 110.6
C19 C26 H26A 110.6
O7 C26 H26B 110.6
C19 C26 H26B 110.6
H26A C26 H26B 108.7
O8 C27 O7 118.5(5)
O8 C27 C28 130.6(5)
O7 C27 C28 110.7(3)
C27 C28 C19 102.8(4)
C27 C28 H28A 111.2
C19 C28 H28A 111.2
C27 C28 H28B 111.2
C19 C28 H28B 111.2
H28A C28 H28B 109.1
O6 C29 N2 127.7(3)
O6 C29 O5 123.8(3)
N2 C29 O5 108.5(3)
C35 C30 C31 119.7(3)
C35 C30 N2 117.1(3)
C31 C30 N2 123.1(3)
C32 C31 C30 119.6(3)
C32 C31 H31 120.2
C30 C31 H31 120.2
C31 C32 C33 120.9(4)
C31 C32 H32 119.5
C33 C32 H32 119.5
C32 C33 C34 119.5(3)
C32 C33 C36 120.6(4)
C34 C33 C36 119.9(4)
C35 C34 C33 120.3(3)
C35 C34 H34 119.8
C33 C34 H34 119.8
C34 C35 C30 119.9(3)
C34 C35 H35 120.0
C30 C35 H35 120.0
F6 C36 F5 104.9(3)
F6 C36 F4 107.6(4)
F5 C36 F4 104.9(4)
F6 C36 C33 112.9(4)
F5 C36 C33 112.7(3)
F4 C36 C33 113.2(3)

loop_
_geom_bond_atom_site_label_1
_geom_bond_atom_site_label_2
_geom_bond_distance
F1 C18 1.341(5)
F2 C18 1.329(5)
F3 C18 1.331(5)
O1 C11 1.359(4)
O1 C7 1.413(4)
O2 C11 1.208(4)
O3A C9A 1.190(14)
O3B C9B 1.202(14)
O4A C9A 1.348(15)
O4A C10A 1.418(14)
O4B C9B 1.358(15)
O4B C10B 1.429(12)
N1 C11 1.347(4)
N1 C12 1.412(4)
N1 H1 0.85(3)
C1 C10B 1.371(15)
C1 C2 1.504(6)
C1 C8B 1.536(9)
C1 C8A 1.554(7)
C1 C10A 1.593(13)
C1 H1B 1.0000
C1 H1A 1.0000
C2 C7 1.386(4)
C2 C3 1.403(6)
C3 C4 1.384(7)
C3 H3 0.9500
C4 C5 1.369(6)
C4 H4 0.9500
C5 C6 1.375(5)
C5 H5 0.9500
C6 C7 1.377(5)
C6 H6 0.9500
C8A C9A 1.681(14)
C8A H8AA 0.9900
C8A H8AB 0.9900
C8B C9B 1.603(14)
C8B H8BA 0.9900
C8B H8BB 0.9900
C10A H10A 0.9900
C10A H10B 0.9900
C10B H10C 0.9900
C10B H10D 0.9900
C12 C13 1.381(5)
C12 C17 1.397(5)
C13 C14 1.377(5)
C13 H13 0.9500
C14 C15 1.385(5)
C14 H14 0.9500
C15 C16 1.389(5)
C15 C18 1.494(5)
C16 C17 1.384(5)
C16 H16 0.9500
C17 H17 0.9500
F4 C36 1.340(5)
F5 C36 1.337(5)
F6 C36 1.332(5)
O5 C29 1.356(4)
O5 C25 1.406(4)
O6 C29 1.204(4)
O7 C27 1.358(6)
O7 C26 1.449(5)
O8 C27 1.199(5)
N2 C29 1.353(4)
N2 C30 1.400(4)
N2 H2 0.89(2)
C19 C20 1.507(5)
C19 C28 1.520(5)
C19 C26 1.535(5)
C19 H19 1.0000
C20 C25 1.380(5)
C20 C21 1.395(5)
C21 C22 1.377(6)
C21 H21 0.9500
C22 C23 1.380(6)
C22 H22 0.9500
C23 C24 1.384(6)
C23 H23 0.9500
C24 C25 1.386(5)
C24 H24 0.9500
C26 H26A 0.9900
C26 H26B 0.9900
C27 C28 1.512(7)
C28 H28A 0.9900
C28 H28B 0.9900
C30 C35 1.392(5)
C30 C31 1.398(5)
C31 C32 1.372(5)
C31 H31 0.9500
C32 C33 1.384(5)
C32 H32 0.9500
C33 C34 1.390(6)
C33 C36 1.483(5)
C34 C35 1.379(5)
C34 H34 0.9500
C35 H35 0.9500

loop_
_geom_hbond_atom_site_label_D
_geom_hbond_atom_site_label_H
_geom_hbond_atom_site_label_A
_geom_hbond_distance_DH
_geom_hbond_distance_HA
_geom_hbond_distance_DA
_geom_hbond_angle_DHA
_geom_hbond_site_symmetry_A
N2 H2 O6 0.89(2) 2.08(3) 2.933(4) 161(3) 2_556
N1 H1 O2 0.85(3) 2.06(3) 2.895(4) 169(4) 2_745

loop_
_geom_torsion_atom_site_label_1
_geom_torsion_atom_site_label_2
_geom_torsion_atom_site_label_3
_geom_torsion_atom_site_label_4
_geom_torsion
C10B C1 C2 C7 -86.6(6)
C8B C1 C2 C7 123.1(8)
C8A C1 C2 C7 157.1(5)
C10A C1 C2 C7 -107.1(10)
C10B C1 C2 C3 93.0(7)
C8B C1 C2 C3 -57.2(9)
C8A C1 C2 C3 -23.2(7)
C10A C1 C2 C3 72.6(11)
C7 C2 C3 C4 -0.7(6)
C1 C2 C3 C4 179.6(4)
C2 C3 C4 C5 -0.1(6)
C3 C4 C5 C6 0.2(6)
C4 C5 C6 C7 0.4(5)
C5 C6 C7 C2 -1.3(5)
C5 C6 C7 O1 -175.5(3)
C3 C2 C7 C6 1.4(5)
C1 C2 C7 C6 -178.9(3)
C3 C2 C7 O1 175.7(3)
C1 C2 C7 O1 -4.6(5)
C11 O1 C7 C6 -71.7(4)
C11 O1 C7 C2 113.7(3)
C2 C1 C8A C9A 174.4(9)
C10A C1 C8A C9A 55.3(12)
C10B C1 C8B C9B -15.8(14)
C2 C1 C8B C9B 132.8(8)
C10A O4A C9A O3A -176.2(16)
C10A O4A C9A C8A 27.0(16)
C1 C8A C9A O3A 154(2)
C1 C8A C9A O4A -58.0(14)
C10B O4B C9B O3B 176.9(13)
C10B O4B C9B C8B -35.6(17)
C1 C8B C9B O3B 175.7(14)
C1 C8B C9B O4B 29.6(14)
C9A O4A C10A C1 10.1(19)
C2 C1 C10A O4A -155.1(10)
C8A C1 C10A O4A -44.4(15)
C2 C1 C10B O4B -156.2(7)
C8B C1 C10B O4B -2.3(13)
C9B O4B C10B C1 23.9(14)
C12 N1 C11 O2 -3.6(5)
C12 N1 C11 O1 177.0(3)
C7 O1 C11 O2 -5.1(4)
C7 O1 C11 N1 174.3(3)
C11 N1 C12 C13 160.3(3)
C11 N1 C12 C17 -22.0(5)
C17 C12 C13 C14 -2.0(5)
N1 C12 C13 C14 175.7(3)
C12 C13 C14 C15 0.0(5)
C13 C14 C15 C16 1.7(5)
C13 C14 C15 C18 -180.0(3)
C14 C15 C16 C17 -1.3(5)
C18 C15 C16 C17 -179.7(3)
C15 C16 C17 C12 -0.7(5)
C13 C12 C17 C16 2.3(5)
N1 C12 C17 C16 -175.3(3)
C14 C15 C18 F2 25.0(5)
C16 C15 C18 F2 -156.6(4)
C14 C15 C18 F3 -97.1(4)
C16 C15 C18 F3 81.3(4)
C14 C15 C18 F1 144.9(3)
C16 C15 C18 F1 -36.7(5)
C28 C19 C20 C25 122.9(4)
C26 C19 C20 C25 -119.7(4)
C28 C19 C20 C21 -58.4(5)
C26 C19 C20 C21 58.9(5)
C25 C20 C21 C22 0.6(6)
C19 C20 C21 C22 -178.2(4)
C20 C21 C22 C23 1.1(6)
C21 C22 C23 C24 -1.5(6)
C22 C23 C24 C25 0.3(6)
C21 C20 C25 C24 -1.8(5)
C19 C20 C25 C24 176.9(3)
C21 C20 C25 O5 -177.0(3)
C19 C20 C25 O5 1.7(5)
C23 C24 C25 C20 1.4(5)
C23 C24 C25 O5 176.7(3)
C29 O5 C25 C20 -97.3(3)
C29 O5 C25 C24 87.3(3)
C27 O7 C26 C19 22.4(4)
C20 C19 C26 O7 -158.2(3)
C28 C19 C26 O7 -32.2(4)
C26 O7 C27 O8 -179.5(4)
C26 O7 C27 C28 -2.6(5)
O8 C27 C28 C19 158.3(4)
O7 C27 C28 C19 -18.1(4)
C20 C19 C28 C27 153.5(3)
C26 C19 C28 C27 29.4(4)
C30 N2 C29 O6 2.7(5)
C30 N2 C29 O5 -177.2(3)
C25 O5 C29 O6 -0.1(4)
C25 O5 C29 N2 179.8(3)
C29 N2 C30 C35 -169.0(3)
C29 N2 C30 C31 13.3(5)
C35 C30 C31 C32 -0.7(5)
N2 C30 C31 C32 177.0(3)
C30 C31 C32 C33 0.1(5)
C31 C32 C33 C34 0.9(5)
C31 C32 C33 C36 178.9(3)
C32 C33 C34 C35 -1.3(5)
C36 C33 C34 C35 -179.4(3)
C33 C34 C35 C30 0.8(5)
C31 C30 C35 C34 0.2(5)
N2 C30 C35 C34 -177.6(3)
C32 C33 C36 F6 149.7(4)
C34 C33 C36 F6 -32.3(5)
C32 C33 C36 F5 31.1(5)
C34 C33 C36 F5 -150.9(3)
C32 C33 C36 F4 -87.8(5)
C34 C33 C36 F4 90.2(5)
